data_7107970
loop_
_publ_author_name
'Miguel A. Huertos'
'Andrew S. Weller'

_publ_section_title
;
 Intermediates in the Rh-catalysed dehydrocoupling of phosphine-borane
;
_journal_name_full Chem.Commun.
_journal_page_first 7185
_journal_paper_doi 10.1039/c2cc32696e
_journal_volume 48
_journal_year 2012
_chemical_formula_moiety 'C32 H12 B F24, C24 H60 B P3 Rh, 0.5(C6 H4.02 F2)'
_chemical_formula_sum 'C59 H74 B2 F25 P3 Rh'
_chemical_formula_weight 1475.62
_chemical_melting_point ?
_space_group_IT_number 2
_symmetry_cell_setting triclinic
_symmetry_space_group_name_Hall '-P 1'
_symmetry_space_group_name_H-M 'P -1'
_atom_sites_solution_hydrogens geom
_atom_sites_solution_primary direct
_atom_sites_solution_secondary difmap
_audit_creation_method SHELXL-97
_cell_angle_alpha 87.9016(4)
_cell_angle_beta 80.6774(4)
_cell_angle_gamma 82.2782(5)
_cell_formula_units_Z 2
_cell_length_a 12.85870(10)
_cell_length_b 13.37690(10)
_cell_length_c 20.23660(20)
_cell_measurement_reflns_used 13191
_cell_measurement_temperature 150(2)
_cell_measurement_theta_max 27.485
_cell_measurement_theta_min 5.097
_cell_volume 3403.37(5)
_computing_cell_refinement 'Denzo/Scalepack (Otwinowski & Minor 1997)'
_computing_data_collection 'Collect (Nonius BV, 1997-2000)'
_computing_data_reduction 'Denzo/Scalepack (Otwinowski & Minor 1997)'
_computing_molecular_graphics 'ORTEP3 (Farrugia, 1997)'
_computing_publication_material 'Bruker SHELXTL'
_computing_structure_refinement 'SHELXL-97 (Sheldrick, 1997)'
_computing_structure_solution 'SIR92 (Altomare et al., 1994)'
_diffrn_ambient_temperature 150(2)
_diffrn_detector_area_resol_mean 9
_diffrn_measured_fraction_theta_full 0.985
_diffrn_measured_fraction_theta_max 0.985
_diffrn_measurement_device '95mm CCD camera on \k-goniostat'
_diffrn_measurement_device_type KappaCCD
_diffrn_measurement_method CCD
_diffrn_radiation_monochromator graphite
_diffrn_radiation_source 'fine-focus sealed tube'
_diffrn_radiation_type MoK\a
_diffrn_radiation_wavelength 0.71073
_diffrn_reflns_av_R_equivalents 0.0174
_diffrn_reflns_av_sigmaI/netI 0.0326
_diffrn_reflns_limit_h_max 15
_diffrn_reflns_limit_h_min -16
_diffrn_reflns_limit_k_max 15
_diffrn_reflns_limit_k_min -17
_diffrn_reflns_limit_l_max 26
_diffrn_reflns_limit_l_min -26
_diffrn_reflns_number 23790
_diffrn_reflns_theta_full 27.52
_diffrn_reflns_theta_max 27.52
_diffrn_reflns_theta_min 5.11
_exptl_absorpt_coefficient_mu 0.426
_exptl_absorpt_correction_T_max 1.0
_exptl_absorpt_correction_T_min 0.81
_exptl_absorpt_correction_type multi-scan
_exptl_absorpt_process_details 'Denzo/Scalepack (Otwinowski & Minor 1997)'
_exptl_crystal_colour blue
_exptl_crystal_density_diffrn 1.440
_exptl_crystal_density_meas ?
_exptl_crystal_density_method 'not measured'
_exptl_crystal_description block
_exptl_crystal_F_000 1506
_exptl_crystal_size_max 0.70
_exptl_crystal_size_mid 0.64
_exptl_crystal_size_min 0.54
_refine_diff_density_max 0.762
_refine_diff_density_min -0.555
_refine_diff_density_rms 0.061
_refine_ls_extinction_method none
_refine_ls_goodness_of_fit_ref 1.041
_refine_ls_hydrogen_treatment mixed
_refine_ls_matrix_type full
_refine_ls_number_parameters 1082
_refine_ls_number_reflns 15457
_refine_ls_number_restraints 1028
_refine_ls_restrained_S_all 1.138
_refine_ls_R_factor_all 0.0543
_refine_ls_R_factor_gt 0.0427
_refine_ls_shift/su_max 0.007
_refine_ls_shift/su_mean 0.000
_refine_ls_structure_factor_coef Fsqd
_refine_ls_weighting_details 'calc w=1/[\s^2^(Fo^2^)+(0.0460P)^2^+3.1722P] where P=(Fo^2^+2Fc^2^)/3'
_refine_ls_weighting_scheme calc
_refine_ls_wR_factor_gt 0.1014
_refine_ls_wR_factor_ref 0.1087
_reflns_number_gt 13086
_reflns_number_total 15457
_reflns_threshold_expression >2sigma(I)
_cod_data_source_file c2cc32696e.txt
_cod_data_source_block 3a
_cod_depositor_comments
;
The following automatic conversions were performed:

'_chemical_melting_point' value 'not measured' was changed to '?' -
the value is undefined or not given.

Automatic conversion script
Id: cif_fix_values 1715 2011-07-08 13:25:40Z adriana 

The following automatic conversions were performed:
'__diffrn_measurement_device_type' tag replaced with
'_diffrn_measurement_device_type'.

Automatic conversion script
Id: cif_correct_tags 1440 2010-10-19 06:21:57Z saulius 

The following automatic conversions were performed:

'_exptl_crystal_density_meas' value 'not mesoured' was changed to '?'
- the value is perceived as not measured.

Automatic conversion script
Id: cif_fix_values 3008 2015-01-20 13:52:24Z robertas 
;
_cod_original_cell_volume 3403.373(50)
_cod_original_sg_symbol_H-M P-1
_cod_database_code 7107970

loop_
_symmetry_equiv_pos_as_xyz
'x, y, z'
'-x, -y, -z'

loop_
_atom_site_label
_atom_site_type_symbol
_atom_site_fract_x
_atom_site_fract_y
_atom_site_fract_z
_atom_site_U_iso_or_equiv
_atom_site_adp_type
_atom_site_occupancy
_atom_site_symmetry_multiplicity
_atom_site_calc_flag
_atom_site_refinement_flags
_atom_site_disorder_assembly
_atom_site_disorder_group
P1 P 0.19862(8) 0.63250(9) 0.13281(5) 0.0307(3) Uani 0.701(3) 1 d PDU A 1
C1 C 0.0627(2) 0.6387(3) 0.18043(15) 0.0500(7) Uani 0.701(3) 1 d PDU A 1
C2 C 0.0326(4) 0.7478(4) 0.2122(3) 0.0577(12) Uani 0.701(3) 1 d PDU A 1
H2A H 0.0301 0.7989 0.1763 0.086 Uiso 0.701(3) 1 calc PR A 1
H2B H 0.0862 0.7600 0.2393 0.086 Uiso 0.701(3) 1 calc PR A 1
H2C H -0.0372 0.7518 0.2406 0.086 Uiso 0.701(3) 1 calc PR A 1
C3 C 0.0659(5) 0.5615(5) 0.2352(3) 0.0636(15) Uani 0.701(3) 1 d PDU A 1
H3A H 0.0852 0.4941 0.2159 0.095 Uiso 0.701(3) 1 calc PR A 1
H3B H -0.0041 0.5653 0.2633 0.095 Uiso 0.701(3) 1 calc PR A 1
H3C H 0.1189 0.5741 0.2627 0.095 Uiso 0.701(3) 1 calc PR A 1
C4 C -0.0203(7) 0.6193(11) 0.1372(5) 0.074(3) Uani 0.701(3) 1 d PDU A 1
H4A H -0.0236 0.6714 0.1020 0.111 Uiso 0.701(3) 1 calc PR A 1
H4B H -0.0901 0.6214 0.1654 0.111 Uiso 0.701(3) 1 calc PR A 1
H4C H -0.0001 0.5528 0.1167 0.111 Uiso 0.701(3) 1 calc PR A 1
C5 C 0.2189(2) 0.6786(2) 0.04670(14) 0.0493(7) Uani 0.701(3) 1 d PDU A 1
C6 C 0.1801(5) 0.7956(4) 0.0450(3) 0.0733(16) Uani 0.701(3) 1 d PDU A 1
H6A H 0.2157 0.8298 0.0752 0.110 Uiso 0.701(3) 1 calc PR A 1
H6B H 0.1030 0.8076 0.0595 0.110 Uiso 0.701(3) 1 calc PR A 1
H6C H 0.1974 0.8219 -0.0007 0.110 Uiso 0.701(3) 1 calc PR A 1
C7 C 0.3397(4) 0.6645(5) 0.0222(3) 0.0673(15) Uani 0.701(3) 1 d PDU A 1
H7A H 0.3749 0.6992 0.0524 0.101 Uiso 0.701(3) 1 calc PR A 1
H7B H 0.3543 0.6929 -0.0231 0.101 Uiso 0.701(3) 1 calc PR A 1
H7C H 0.3667 0.5924 0.0219 0.101 Uiso 0.701(3) 1 calc PR A 1
C8 C 0.1633(6) 0.6276(6) 0.0000(3) 0.0759(17) Uani 0.701(3) 1 d PDU A 1
H8A H 0.0866 0.6375 0.0158 0.114 Uiso 0.701(3) 1 calc PR A 1
H8B H 0.1892 0.5552 -0.0011 0.114 Uiso 0.701(3) 1 calc PR A 1
H8C H 0.1781 0.6568 -0.0452 0.114 Uiso 0.701(3) 1 calc PR A 1
P11 P 0.16699(18) 0.6987(2) 0.13661(11) 0.0310(7) Uani 0.299(3) 1 d PDU A 2
C101 C 0.0627(2) 0.6387(3) 0.18043(15) 0.0500(7) Uani 0.299(3) 1 d PDU A 2
C102 C 0.1104(10) 0.5275(7) 0.2055(7) 0.056(3) Uani 0.299(3) 1 d PDU A 2
H13A H 0.1655 0.5342 0.2327 0.084 Uiso 0.299(3) 1 calc PR A 2
H13B H 0.1413 0.4860 0.1665 0.084 Uiso 0.299(3) 1 calc PR A 2
H13C H 0.0532 0.4954 0.2324 0.084 Uiso 0.299(3) 1 calc PR A 2
C103 C -0.0197(17) 0.625(2) 0.1383(11) 0.076(6) Uani 0.299(3) 1 d PDU A 2
H13D H 0.0142 0.5877 0.0979 0.114 Uiso 0.299(3) 1 calc PR A 2
H13E H -0.0538 0.6911 0.1254 0.114 Uiso 0.299(3) 1 calc PR A 2
H13F H -0.0733 0.5870 0.1639 0.114 Uiso 0.299(3) 1 calc PR A 2
C104 C 0.0068(11) 0.6943(12) 0.2442(6) 0.080(4) Uani 0.299(3) 1 d PDU A 2
H13G H 0.0584 0.6988 0.2743 0.120 Uiso 0.299(3) 1 calc PR A 2
H13H H -0.0499 0.6571 0.2668 0.120 Uiso 0.299(3) 1 calc PR A 2
H13I H -0.0238 0.7624 0.2323 0.120 Uiso 0.299(3) 1 calc PR A 2
C105 C 0.2189(2) 0.6786(2) 0.04670(14) 0.0493(7) Uani 0.299(3) 1 d PDU A 2
C106 C 0.2709(9) 0.5620(7) 0.0415(5) 0.055(3) Uani 0.299(3) 1 d PDU A 2
H10A H 0.2159 0.5185 0.0567 0.082 Uiso 0.299(3) 1 calc PR A 2
H10B H 0.3266 0.5497 0.0697 0.082 Uiso 0.299(3) 1 calc PR A 2
H10C H 0.3019 0.5468 -0.0051 0.082 Uiso 0.299(3) 1 calc PR A 2
C107 C 0.1297(10) 0.6920(12) 0.0052(6) 0.069(3) Uani 0.299(3) 1 d PDU A 2
H10D H 0.0776 0.6464 0.0222 0.103 Uiso 0.299(3) 1 calc PR A 2
H10E H 0.1589 0.6765 -0.0416 0.103 Uiso 0.299(3) 1 calc PR A 2
H10F H 0.0950 0.7619 0.0082 0.103 Uiso 0.299(3) 1 calc PR A 2
C108 C 0.3056(9) 0.7410(10) 0.0268(6) 0.067(3) Uani 0.299(3) 1 d PDU A 2
H10G H 0.3583 0.7267 0.0570 0.100 Uiso 0.299(3) 1 calc PR A 2
H10H H 0.2765 0.8125 0.0293 0.100 Uiso 0.299(3) 1 calc PR A 2
H10I H 0.3397 0.7251 -0.0192 0.100 Uiso 0.299(3) 1 calc PR A 2
C9 C 0.2568(3) 1.0271(2) 0.24318(16) 0.0474(7) Uani 1 1 d . . .
C10 C 0.1426(3) 1.0014(3) 0.2607(2) 0.0652(10) Uani 1 1 d . . .
H101 H 0.1213 1.0013 0.3094 0.098 Uiso 1 1 calc R . .
H102 H 0.1392 0.9345 0.2435 0.098 Uiso 1 1 calc R . .
H103 H 0.0945 1.0518 0.2402 0.098 Uiso 1 1 calc R . .
C11 C 0.2900(3) 1.0274(3) 0.16701(16) 0.0617(9) Uani 1 1 d . . .
H11A H 0.3557 0.9809 0.1552 0.093 Uiso 1 1 calc R . .
H11B H 0.3021 1.0956 0.1513 0.093 Uiso 1 1 calc R . .
H11C H 0.2336 1.0057 0.1458 0.093 Uiso 1 1 calc R . .
C12 C 0.2595(3) 1.1317(2) 0.2711(2) 0.0665(10) Uani 1 1 d . . .
H12A H 0.2378 1.1303 0.3198 0.100 Uiso 1 1 calc R . .
H12B H 0.2106 1.1817 0.2510 0.100 Uiso 1 1 calc R . .
H12C H 0.3318 1.1497 0.2605 0.100 Uiso 1 1 calc R . .
C13 C 0.4904(2) 0.9349(2) 0.25637(16) 0.0432(7) Uani 1 1 d . . .
C14 C 0.5198(3) 1.0424(3) 0.25019(19) 0.0588(9) Uani 1 1 d . . .
H14A H 0.4947 1.0770 0.2928 0.088 Uiso 1 1 calc R . .
H14B H 0.4863 1.0791 0.2147 0.088 Uiso 1 1 calc R . .
H14C H 0.5971 1.0398 0.2391 0.088 Uiso 1 1 calc R . .
C15 C 0.5288(3) 0.8801(3) 0.19050(19) 0.0599(9) Uani 1 1 d . . .
H15A H 0.5098 0.8114 0.1950 0.090 Uiso 1 1 calc R . .
H15B H 0.6062 0.8773 0.1793 0.090 Uiso 1 1 calc R . .
H15C H 0.4953 0.9164 0.1549 0.090 Uiso 1 1 calc R . .
C16 C 0.5458(3) 0.8797(3) 0.3118(2) 0.0627(10) Uani 1 1 d . . .
H16A H 0.5211 0.9150 0.3542 0.094 Uiso 1 1 calc R . .
H16B H 0.6229 0.8787 0.2998 0.094 Uiso 1 1 calc R . .
H16C H 0.5286 0.8103 0.3167 0.094 Uiso 1 1 calc R . .
C17 C 0.1918(3) 0.7604(3) 0.43716(15) 0.0618(10) Uani 1 1 d . . .
C18 C 0.1682(3) 0.8760(4) 0.44143(18) 0.0787(13) Uani 1 1 d . . .
H18A H 0.1598 0.9046 0.3970 0.118 Uiso 1 1 calc R . .
H18B H 0.2272 0.9024 0.4571 0.118 Uiso 1 1 calc R . .
H18C H 0.1026 0.8945 0.4729 0.118 Uiso 1 1 calc R . .
C19 C 0.0990(3) 0.7199(5) 0.41227(19) 0.0941(18) Uani 1 1 d . . .
H19A H 0.0923 0.7474 0.3674 0.141 Uiso 1 1 calc R . .
H19B H 0.0329 0.7404 0.4430 0.141 Uiso 1 1 calc R . .
H19C H 0.1124 0.6461 0.4106 0.141 Uiso 1 1 calc R . .
C20 C 0.2036(4) 0.7198(4) 0.50761(17) 0.0856(15) Uani 1 1 d . . .
H20A H 0.2192 0.6461 0.5067 0.128 Uiso 1 1 calc R . .
H20B H 0.1373 0.7394 0.5383 0.128 Uiso 1 1 calc R . .
H20C H 0.2619 0.7480 0.5230 0.128 Uiso 1 1 calc R . .
C21 C 0.3858(3) 0.6008(3) 0.38045(19) 0.0608(10) Uani 1 1 d . . .
C22 C 0.3096(4) 0.5238(3) 0.3750(3) 0.0884(16) Uani 1 1 d . . .
H22A H 0.2510 0.5317 0.4127 0.133 Uiso 1 1 calc R . .
H22B H 0.3480 0.4554 0.3760 0.133 Uiso 1 1 calc R . .
H22C H 0.2813 0.5351 0.3329 0.133 Uiso 1 1 calc R . .
C23 C 0.4325(4) 0.5813(4) 0.4460(2) 0.0933(17) Uani 1 1 d . . .
H23A H 0.3748 0.5893 0.4843 0.140 Uiso 1 1 calc R . .
H23B H 0.4823 0.6296 0.4491 0.140 Uiso 1 1 calc R . .
H23C H 0.4699 0.5125 0.4462 0.140 Uiso 1 1 calc R . .
C24 C 0.4774(3) 0.5879(3) 0.3214(2) 0.0681(11) Uani 1 1 d . . .
H24A H 0.5267 0.6367 0.3247 0.102 Uiso 1 1 calc R . .
H24B H 0.4490 0.5994 0.2792 0.102 Uiso 1 1 calc R . .
H24C H 0.5153 0.5193 0.3223 0.102 Uiso 1 1 calc R . .
C201 C 0.72654(18) 0.21901(17) 0.31835(11) 0.0241(4) Uani 1 1 d . . .
C202 C 0.62425(19) 0.23762(18) 0.35548(11) 0.0269(5) Uani 1 1 d . . .
H202 H 0.5808 0.2988 0.3478 0.032 Uiso 1 1 calc R . .
C203 C 0.58410(19) 0.16891(19) 0.40348(12) 0.0305(5) Uani 1 1 d D B .
C204 C 0.6456(2) 0.07906(19) 0.41655(13) 0.0342(5) Uani 1 1 d . . .
H204 H 0.6182 0.0318 0.4487 0.041 Uiso 1 1 calc R . .
C205 C 0.7476(2) 0.06018(18) 0.38174(12) 0.0331(5) Uani 1 1 d D C .
C206 C 0.78677(19) 0.12880(17) 0.33380(12) 0.0275(5) Uani 1 1 d . . .
H206 H 0.8573 0.1137 0.3107 0.033 Uiso 1 1 calc R . .
C207 C 0.4731(2) 0.1884(2) 0.44086(13) 0.0420(6) Uani 1 1 d D . .
C208 C 0.8174(2) -0.0362(2) 0.39306(14) 0.0497(8) Uani 1 1 d D . .
C209 C 0.86430(18) 0.24095(17) 0.20480(11) 0.0250(4) Uani 1 1 d . . .
C210 C 0.8451(2) 0.15033(18) 0.17933(12) 0.0291(5) Uani 1 1 d . . .
H210 H 0.7832 0.1218 0.1987 0.035 Uiso 1 1 calc R . .
C211 C 0.9129(2) 0.1007(2) 0.12696(12) 0.0352(6) Uani 1 1 d D D .
C212 C 1.0032(2) 0.1408(2) 0.09597(12) 0.0373(6) Uani 1 1 d . . .
H212 H 1.0502 0.1067 0.0603 0.045 Uiso 1 1 calc R . .
C213 C 1.02234(19) 0.2317(2) 0.11873(12) 0.0333(5) Uani 1 1 d D E .
C214 C 0.95513(19) 0.28020(19) 0.17214(12) 0.0287(5) Uani 1 1 d . . .
H214 H 0.9713 0.3420 0.1870 0.034 Uiso 1 1 calc R . .
C215 C 0.8876(3) 0.0033(2) 0.10381(15) 0.0575(9) Uani 1 1 d D . .
C216 C 1.1163(2) 0.2810(2) 0.08546(14) 0.0493(7) Uani 1 1 d D . .
C217 C 0.83557(17) 0.37112(17) 0.30830(11) 0.0237(4) Uani 1 1 d . . .
C218 C 0.78614(19) 0.46500(17) 0.33353(11) 0.0265(5) Uani 1 1 d . . .
H218 H 0.7191 0.4914 0.3219 0.032 Uiso 1 1 calc R . .
C219 C 0.83213(19) 0.52081(18) 0.37512(12) 0.0292(5) Uani 1 1 d D F .
C220 C 0.9286(2) 0.48443(18) 0.39457(12) 0.0294(5) Uani 1 1 d . . .
H220 H 0.9597 0.5222 0.4232 0.035 Uiso 1 1 calc R . .
C221 C 0.97869(18) 0.39122(18) 0.37105(11) 0.0275(5) Uani 1 1 d . . .
C222 C 0.93366(18) 0.33632(17) 0.32835(11) 0.0257(5) Uani 1 1 d . . .
H222 H 0.9706 0.2734 0.3123 0.031 Uiso 1 1 calc R . .
C223 C 0.7757(2) 0.6207(2) 0.39969(14) 0.0425(6) Uani 1 1 d D . .
C224 C 1.0830(2) 0.3489(2) 0.39072(13) 0.0360(6) Uani 1 1 d . . .
C225 C 0.69326(18) 0.36664(17) 0.22229(11) 0.0243(4) Uani 1 1 d . . .
C226 C 0.60043(18) 0.33241(17) 0.20857(12) 0.0269(5) Uani 1 1 d . . .
H226 H 0.5815 0.2704 0.2281 0.032 Uiso 1 1 calc R . .
C227 C 0.53520(19) 0.38660(18) 0.16724(12) 0.0300(5) Uani 1 1 d D G .
C228 C 0.5599(2) 0.47761(19) 0.13771(12) 0.0309(5) Uani 1 1 d . . .
H228 H 0.5153 0.5147 0.1098 0.037 Uiso 1 1 calc R . .
C229 C 0.6510(2) 0.51258(18) 0.15004(12) 0.0294(5) Uani 1 1 d . . .
C230 C 0.71594(19) 0.45814(17) 0.19103(12) 0.0275(5) Uani 1 1 d . . .
H230 H 0.7784 0.4841 0.1982 0.033 Uiso 1 1 calc R . .
C231 C 0.4351(2) 0.3493(2) 0.15616(15) 0.0460(7) Uani 1 1 d D . .
C232 C 0.6820(2) 0.6102(2) 0.11892(16) 0.0444(7) Uani 1 1 d . . .
F1 F 0.4348(8) 0.2859(5) 0.4388(5) 0.070(2) Uani 0.53(2) 1 d PDU B 1
F2 F 0.4681(6) 0.1655(9) 0.5056(2) 0.064(2) Uani 0.53(2) 1 d PDU B 1
F3 F 0.4055(6) 0.1391(11) 0.4186(6) 0.087(3) Uani 0.53(2) 1 d PDU B 1
F101 F 0.4212(6) 0.1083(7) 0.4357(6) 0.065(2) Uani 0.47(2) 1 d PDU B 2
F102 F 0.4150(6) 0.2655(9) 0.4191(7) 0.082(3) Uani 0.47(2) 1 d PDU B 2
F103 F 0.4693(7) 0.1969(12) 0.5058(3) 0.068(3) Uani 0.47(2) 1 d PDU B 2
F4 F 0.7853(9) -0.0808(9) 0.4510(5) 0.080(3) Uani 0.52(4) 1 d PDU C 1
F5 F 0.9172(5) -0.0211(7) 0.3955(8) 0.066(2) Uani 0.52(4) 1 d PDU C 1
F6 F 0.8230(13) -0.1018(7) 0.3451(6) 0.075(3) Uani 0.52(4) 1 d PDU C 1
F104 F 0.8524(15) -0.0869(9) 0.3367(4) 0.077(3) Uani 0.48(4) 1 d PDU C 2
F105 F 0.7692(10) -0.0982(9) 0.4358(9) 0.088(3) Uani 0.48(4) 1 d PDU C 2
F106 F 0.9047(9) -0.0191(7) 0.4160(11) 0.078(3) Uani 0.48(4) 1 d PDU C 2
F7 F 0.8172(5) -0.0389(4) 0.1423(3) 0.098(2) Uani 0.676(8) 1 d PDU D 1
F8 F 0.8611(5) 0.0115(3) 0.0433(2) 0.0949(17) Uani 0.676(8) 1 d PDU D 1
F9 F 0.9768(4) -0.0633(3) 0.0928(4) 0.113(2) Uani 0.676(8) 1 d PDU D 1
F107 F 0.9525(8) -0.0428(7) 0.0580(5) 0.095(4) Uani 0.324(8) 1 d PDU D 2
F108 F 0.8793(10) -0.0631(5) 0.1550(4) 0.083(3) Uani 0.324(8) 1 d PDU D 2
F109 F 0.7907(7) 0.0123(6) 0.0860(7) 0.100(3) Uani 0.324(8) 1 d PDU D 2
F10 F 1.1858(7) 0.2214(6) 0.0445(6) 0.085(2) Uani 0.58(3) 1 d PDU E 1
F11 F 1.1714(8) 0.3111(12) 0.1309(3) 0.075(2) Uani 0.58(3) 1 d PDU E 1
F12 F 1.0872(6) 0.3644(6) 0.0521(6) 0.062(2) Uani 0.58(3) 1 d PDU E 1
F110 F 1.0893(8) 0.3779(6) 0.0704(9) 0.059(3) Uani 0.42(3) 1 d PDU E 2
F111 F 1.1593(14) 0.2378(11) 0.0265(7) 0.087(4) Uani 0.42(3) 1 d PDU E 2
F112 F 1.1925(9) 0.2765(14) 0.1216(8) 0.076(3) Uani 0.42(3) 1 d PDU E 2
F13 F 0.7152(7) 0.6683(4) 0.3603(4) 0.0654(17) Uani 0.67(2) 1 d PDU F 1
F14 F 0.8437(4) 0.6823(4) 0.4119(5) 0.0621(16) Uani 0.67(2) 1 d PDU F 1
F15 F 0.7143(7) 0.6093(3) 0.4598(3) 0.0739(19) Uani 0.67(2) 1 d PDU F 1
F113 F 0.8259(11) 0.6722(8) 0.4340(8) 0.068(4) Uani 0.33(2) 1 d PDU F 2
F114 F 0.6792(8) 0.6158(7) 0.4336(10) 0.082(4) Uani 0.33(2) 1 d PDU F 2
F115 F 0.7561(16) 0.6805(7) 0.3456(5) 0.074(4) Uani 0.33(2) 1 d PDU F 2
F16 F 1.08706(14) 0.25046(13) 0.40767(10) 0.0531(5) Uani 1 1 d U . .
F17 F 1.16453(12) 0.35526(15) 0.34116(9) 0.0503(4) Uani 1 1 d U . .
F18 F 1.10521(15) 0.39589(15) 0.44305(9) 0.0563(5) Uani 1 1 d U . .
F19 F 0.35409(17) 0.3789(3) 0.20277(15) 0.0960(11) Uani 0.958(4) 1 d PDU G 1
F20 F 0.4044(2) 0.3824(2) 0.09838(13) 0.0795(9) Uani 0.958(4) 1 d PDU G 1
F21 F 0.44376(18) 0.24985(15) 0.15382(15) 0.0729(8) Uani 0.958(4) 1 d PDU G 1
F119 F 0.4505(15) 0.285(3) 0.1063(17) 0.088(8) Uani 0.042(4) 1 d PDU G 2
F120 F 0.391(2) 0.300(3) 0.2096(11) 0.076(8) Uani 0.042(4) 1 d PDU G 2
F121 F 0.3613(16) 0.4218(11) 0.143(2) 0.076(8) Uani 0.042(4) 1 d PDU G 2
F22 F 0.77233(17) 0.59645(15) 0.07513(10) 0.0657(6) Uani 1 1 d U . .
F23 F 0.60676(19) 0.66139(16) 0.08854(13) 0.0817(8) Uani 1 1 d U . .
F24 F 0.70223(17) 0.67273(13) 0.16414(11) 0.0611(5) Uani 1 1 d U . .
P2 P 0.34506(6) 0.92682(5) 0.28319(3) 0.03297(15) Uani 1 1 d . . .
H02 H 0.3299 0.9396 0.3324 0.040 Uiso 1 1 calc R . .
P3 P 0.31679(6) 0.73390(6) 0.37542(3) 0.03880(17) Uani 1 1 d . . .
H03 H 0.3816(16) 0.7911(14) 0.3924(4) 0.047 Uiso 1 1 calc R . .
Rh01 Rh 0.304410(15) 0.773741(15) 0.270101(9) 0.02919(7) Uani 1 1 d . A .
B1 B 0.2961(3) 0.6827(3) 0.18391(16) 0.0405(7) Uani 1 1 d D . .
B2 B 0.7786(2) 0.30032(19) 0.26401(13) 0.0232(5) Uani 1 1 d . . .
C002 C 0.4656(4) 0.0987(4) 0.0135(2) 0.0784(12) Uani 1 1 d D . 1
H020 H 0.4417 0.1678 0.0228 0.094 Uiso 0.67 1 calc PR . 3
C001 C 0.5589(4) 0.0551(4) 0.0319(2) 0.0828(13) Uani 1 1 d D H 1
H010 H 0.5997 0.0932 0.0541 0.099 Uiso 0.67 1 calc PR H 3
C003 C 0.5930(4) -0.0455(4) 0.0178(2) 0.0810(12) Uani 1 1 d D . 1
H030 H 0.6579 -0.0769 0.0302 0.097 Uiso 0.67 1 calc PR . 3
F001 F 0.6154(5) 0.1062(5) 0.0673(4) 0.0736(18) Uani 0.33 1 d PDU I 2
F003 F 0.6816(7) -0.0890(8) 0.0390(6) 0.127(3) Uani 0.33 1 d PDU J 2
F002 F 0.4367(14) 0.1957(8) 0.0268(9) 0.198(6) Uani 0.33 1 d PDU K 2
H001 H 0.225(3) 0.534(3) 0.125(2) 0.036(11) Uiso 0.701(3) 1 d P A 1
H002 H 0.120(7) 0.801(7) 0.130(4) 0.03(2) Uiso 0.299(3) 1 d P A 2
H2 H 0.292(3) 0.771(3) 0.1781(17) 0.054(9) Uiso 1 1 d . . .
H3 H 0.372(3) 0.642(3) 0.1600(17) 0.057(10) Uiso 1 1 d . . .
H1 H 0.266(3) 0.654(2) 0.2425(16) 0.050(9) Uiso 1 1 d . . .

loop_
_atom_site_aniso_label
_atom_site_aniso_U_11
_atom_site_aniso_U_22
_atom_site_aniso_U_33
_atom_site_aniso_U_23
_atom_site_aniso_U_13
_atom_site_aniso_U_12
P1 0.0322(5) 0.0344(8) 0.0268(5) -0.0003(4) -0.0085(4) -0.0042(5)
C1 0.0337(14) 0.075(2) 0.0430(15) 0.0034(14) -0.0065(12) -0.0139(14)
C2 0.038(2) 0.075(3) 0.054(3) -0.012(2) 0.003(2) 0.005(2)
C3 0.062(3) 0.079(4) 0.052(3) 0.014(3) -0.001(2) -0.032(3)
C4 0.041(3) 0.116(5) 0.077(5) 0.009(4) -0.024(3) -0.034(3)
C5 0.0526(17) 0.0655(19) 0.0293(13) 0.0016(13) -0.0081(12) -0.0042(14)
C6 0.092(4) 0.070(3) 0.052(3) 0.023(2) -0.012(3) 0.008(3)
C7 0.062(3) 0.091(4) 0.041(2) 0.006(3) 0.008(2) -0.001(3)
C8 0.094(4) 0.105(5) 0.035(2) -0.010(3) -0.022(3) -0.018(4)
P11 0.0325(12) 0.0274(16) 0.0345(12) 0.0025(9) -0.0096(9) -0.0043(10)
C101 0.0337(14) 0.075(2) 0.0430(15) 0.0034(14) -0.0065(12) -0.0139(14)
C102 0.063(6) 0.059(6) 0.054(6) 0.014(5) -0.017(5) -0.034(5)
C103 0.060(9) 0.099(9) 0.072(9) -0.004(7) -0.013(7) -0.017(7)
C104 0.072(6) 0.093(7) 0.068(6) -0.002(6) 0.005(6) -0.007(6)
C105 0.0526(17) 0.0655(19) 0.0293(13) 0.0016(13) -0.0081(12) -0.0042(14)
C106 0.066(6) 0.057(5) 0.042(5) -0.018(4) -0.008(4) -0.006(5)
C107 0.079(7) 0.085(7) 0.044(5) 0.003(5) -0.025(5) 0.003(6)
C108 0.074(6) 0.069(6) 0.054(5) 0.016(5) 0.003(5) -0.016(5)
C9 0.0542(18) 0.0368(15) 0.0450(16) 0.0055(12) -0.0008(14) 0.0059(13)
C10 0.051(2) 0.059(2) 0.081(3) 0.0167(19) -0.0130(18) 0.0085(16)
C11 0.086(3) 0.0509(19) 0.0429(17) 0.0133(15) -0.0121(17) 0.0081(18)
C12 0.085(3) 0.0339(16) 0.070(2) -0.0026(16) 0.004(2) 0.0084(16)
C13 0.0431(15) 0.0353(14) 0.0512(17) 0.0031(12) -0.0012(13) -0.0139(12)
C14 0.067(2) 0.0453(18) 0.066(2) 0.0060(16) -0.0022(17) -0.0253(16)
C15 0.0446(17) 0.054(2) 0.075(2) -0.0126(17) 0.0153(16) -0.0108(15)
C16 0.0449(18) 0.061(2) 0.090(3) 0.0209(19) -0.0223(18) -0.0240(16)
C17 0.0547(19) 0.110(3) 0.0277(14) 0.0154(17) -0.0073(13) -0.041(2)
C18 0.063(2) 0.129(4) 0.0361(18) 0.001(2) 0.0118(16) -0.010(2)
C19 0.056(2) 0.194(6) 0.044(2) 0.003(3) -0.0051(17) -0.064(3)
C20 0.100(3) 0.141(4) 0.0322(17) 0.030(2) -0.0166(18) -0.075(3)
C21 0.078(2) 0.0476(18) 0.075(2) 0.0314(17) -0.054(2) -0.0310(17)
C22 0.114(4) 0.060(2) 0.118(4) 0.047(2) -0.078(3) -0.053(2)
C23 0.121(4) 0.085(3) 0.103(3) 0.052(3) -0.089(3) -0.044(3)
C24 0.068(2) 0.0432(18) 0.102(3) 0.0077(19) -0.048(2) -0.0007(16)
C201 0.0280(11) 0.0229(10) 0.0223(10) -0.0025(8) -0.0041(9) -0.0065(9)
C202 0.0293(11) 0.0257(11) 0.0250(11) -0.0031(9) -0.0024(9) -0.0032(9)
C203 0.0305(12) 0.0353(13) 0.0254(11) -0.0008(10) 0.0005(9) -0.0090(10)
C204 0.0414(14) 0.0317(13) 0.0294(12) 0.0041(10) 0.0003(10) -0.0123(11)
C205 0.0401(14) 0.0273(12) 0.0312(12) 0.0039(10) -0.0044(10) -0.0043(10)
C206 0.0274(11) 0.0269(11) 0.0274(11) 0.0002(9) -0.0018(9) -0.0039(9)
C207 0.0376(14) 0.0509(17) 0.0350(14) -0.0010(12) 0.0068(11) -0.0114(13)
C208 0.0581(19) 0.0336(15) 0.0511(18) 0.0129(13) 0.0001(15) 0.0031(13)
C209 0.0260(11) 0.0264(11) 0.0224(10) 0.0017(9) -0.0042(9) -0.0027(9)
C210 0.0327(12) 0.0302(12) 0.0246(11) -0.0014(9) -0.0029(9) -0.0062(10)
C211 0.0472(15) 0.0326(13) 0.0246(12) -0.0038(10) -0.0059(11) 0.0004(11)
C212 0.0419(14) 0.0413(14) 0.0228(11) -0.0025(10) 0.0010(10) 0.0088(11)
C213 0.0287(12) 0.0418(14) 0.0263(12) 0.0059(10) 0.0002(10) -0.0002(10)
C214 0.0294(12) 0.0310(12) 0.0252(11) 0.0010(9) -0.0027(9) -0.0042(9)
C215 0.084(3) 0.0395(17) 0.0461(18) -0.0154(14) 0.0017(17) -0.0062(17)
C216 0.0370(15) 0.0600(19) 0.0439(16) 0.0065(14) 0.0100(13) -0.0033(14)
C217 0.0248(11) 0.0251(11) 0.0212(10) 0.0019(8) -0.0009(8) -0.0071(9)
C218 0.0276(11) 0.0255(11) 0.0264(11) -0.0003(9) -0.0035(9) -0.0043(9)
C219 0.0351(13) 0.0256(11) 0.0273(11) -0.0015(9) -0.0040(10) -0.0069(10)
C220 0.0342(12) 0.0304(12) 0.0264(11) -0.0006(9) -0.0070(10) -0.0109(10)
C221 0.0277(11) 0.0319(12) 0.0236(11) 0.0033(9) -0.0037(9) -0.0076(9)
C222 0.0285(11) 0.0250(11) 0.0233(11) 0.0013(9) -0.0016(9) -0.0060(9)
C223 0.0469(16) 0.0336(14) 0.0486(16) -0.0113(12) -0.0123(13) -0.0023(12)
C224 0.0335(13) 0.0410(14) 0.0358(13) -0.0001(11) -0.0092(11) -0.0082(11)
C225 0.0253(11) 0.0239(11) 0.0225(10) -0.0021(8) -0.0002(8) -0.0030(8)
C226 0.0276(11) 0.0255(11) 0.0279(11) -0.0003(9) -0.0040(9) -0.0053(9)
C227 0.0282(12) 0.0304(12) 0.0325(12) -0.0008(10) -0.0078(10) -0.0035(9)
C228 0.0312(12) 0.0305(12) 0.0307(12) 0.0010(10) -0.0079(10) 0.0006(10)
C229 0.0332(12) 0.0269(12) 0.0271(11) 0.0019(9) -0.0035(10) -0.0026(9)
C230 0.0273(11) 0.0273(11) 0.0281(11) -0.0001(9) -0.0029(9) -0.0065(9)
C231 0.0413(16) 0.0427(16) 0.0598(19) 0.0077(14) -0.0235(14) -0.0104(13)
C232 0.0472(16) 0.0385(15) 0.0496(17) 0.0153(13) -0.0146(13) -0.0096(12)
F1 0.054(4) 0.063(3) 0.073(4) 0.006(3) 0.030(3) 0.014(2)
F2 0.066(3) 0.079(4) 0.034(3) 0.017(2) 0.021(2) -0.004(3)
F3 0.038(3) 0.142(6) 0.081(4) -0.051(5) 0.005(3) -0.024(4)
F101 0.038(3) 0.070(4) 0.086(5) -0.008(3) 0.017(3) -0.028(3)
F102 0.034(3) 0.096(5) 0.097(6) 0.054(4) 0.018(3) 0.014(3)
F103 0.057(3) 0.101(6) 0.044(3) -0.030(3) 0.007(3) -0.009(3)
F4 0.091(4) 0.067(4) 0.067(4) 0.043(3) 0.006(3) 0.016(3)
F5 0.041(3) 0.062(4) 0.088(5) 0.032(3) -0.010(3) 0.007(2)
F6 0.100(5) 0.036(3) 0.087(5) -0.010(3) -0.024(4) 0.012(3)
F104 0.107(6) 0.038(3) 0.066(4) -0.005(3) 0.014(4) 0.024(4)
F105 0.089(5) 0.040(3) 0.113(6) 0.039(4) 0.029(4) 0.006(3)
F106 0.080(5) 0.067(4) 0.085(6) 0.002(4) -0.032(4) 0.022(4)
F7 0.132(4) 0.077(3) 0.083(3) -0.047(2) 0.048(3) -0.068(3)
F8 0.145(4) 0.091(3) 0.062(2) -0.031(2) -0.023(3) -0.048(3)
F9 0.140(4) 0.044(2) 0.147(5) -0.031(3) -0.021(4) 0.015(2)
F107 0.131(7) 0.077(6) 0.067(5) -0.056(4) 0.045(5) -0.033(5)
F108 0.152(8) 0.038(3) 0.066(4) 0.005(3) -0.019(5) -0.031(5)
F109 0.111(6) 0.072(5) 0.136(8) -0.028(5) -0.062(6) -0.023(4)
F10 0.047(3) 0.097(4) 0.088(4) 0.005(3) 0.036(3) 0.009(3)
F11 0.038(3) 0.124(6) 0.069(3) 0.008(3) -0.006(2) -0.035(3)
F12 0.054(3) 0.074(3) 0.057(4) 0.026(3) 0.001(2) -0.021(2)
F110 0.059(4) 0.050(3) 0.059(5) 0.015(3) 0.013(3) -0.008(3)
F111 0.090(6) 0.085(5) 0.070(5) -0.017(4) 0.055(4) -0.024(4)
F112 0.031(3) 0.097(6) 0.100(6) 0.042(4) -0.014(3) -0.016(4)
F13 0.075(3) 0.0408(19) 0.088(3) -0.0275(19) -0.054(3) 0.0231(19)
F14 0.064(2) 0.0298(18) 0.100(4) -0.018(2) -0.031(2) -0.0076(15)
F15 0.084(3) 0.061(2) 0.063(3) -0.0213(19) 0.019(2) 0.010(2)
F113 0.103(7) 0.043(5) 0.069(6) -0.030(4) -0.057(5) 0.010(4)
F114 0.069(5) 0.063(5) 0.105(7) -0.042(5) 0.014(5) 0.003(4)
F115 0.095(8) 0.045(4) 0.077(5) -0.007(3) -0.029(5) 0.027(4)
F16 0.0437(9) 0.0456(10) 0.0728(12) 0.0152(9) -0.0243(9) -0.0017(8)
F17 0.0286(8) 0.0686(12) 0.0536(10) -0.0023(9) -0.0032(7) -0.0090(8)
F18 0.0507(10) 0.0733(12) 0.0502(10) -0.0185(9) -0.0288(8) 0.0023(9)
F19 0.0354(11) 0.145(3) 0.110(2) -0.0349(19) 0.0055(12) -0.0327(14)
F20 0.0771(16) 0.0930(18) 0.0905(18) 0.0385(15) -0.0623(15) -0.0424(14)
F21 0.0734(14) 0.0447(11) 0.120(2) 0.0136(12) -0.0610(14) -0.0265(10)
F119 0.088(11) 0.085(11) 0.099(11) -0.006(9) -0.028(9) -0.022(9)
F120 0.060(11) 0.083(11) 0.091(11) 0.001(9) -0.022(9) -0.024(9)
F121 0.063(11) 0.088(11) 0.081(11) 0.003(9) -0.018(9) -0.021(9)
F22 0.0748(13) 0.0617(12) 0.0579(12) 0.0148(10) 0.0097(10) -0.0277(10)
F23 0.0818(15) 0.0603(13) 0.1183(19) 0.0545(13) -0.0596(14) -0.0269(11)
F24 0.0783(13) 0.0317(9) 0.0779(14) 0.0036(9) -0.0197(11) -0.0159(9)
P2 0.0402(4) 0.0300(3) 0.0274(3) 0.0023(2) -0.0005(3) -0.0063(3)
P3 0.0421(4) 0.0507(4) 0.0313(3) 0.0176(3) -0.0178(3) -0.0247(3)
Rh01 0.03055(11) 0.03341(11) 0.02501(10) 0.00680(7) -0.00691(7) -0.00815(8)
B1 0.0419(17) 0.0528(19) 0.0320(15) -0.0009(14) -0.0114(13) -0.0185(15)
B2 0.0226(11) 0.0221(11) 0.0249(12) 0.0002(9) -0.0029(9) -0.0043(9)
C002 0.098(4) 0.078(3) 0.057(2) -0.001(2) 0.005(2) -0.025(3)
C001 0.089(3) 0.101(4) 0.062(3) -0.007(2) 0.003(2) -0.041(3)
C003 0.082(3) 0.100(4) 0.060(2) -0.006(2) 0.000(2) -0.018(3)
F001 0.065(4) 0.074(4) 0.088(4) -0.027(3) -0.012(3) -0.025(3)
F003 0.096(6) 0.136(7) 0.147(7) -0.040(6) -0.012(6) -0.008(5)
F002 0.199(10) 0.199(10) 0.192(10) 0.007(8) -0.029(8) -0.014(8)

loop_
_atom_type_symbol
_atom_type_description
_atom_type_scat_dispersion_real
_atom_type_scat_dispersion_imag
_atom_type_scat_source
H H 0.0000 0.0000 'International Tables Vol C Tables 4.2.6.8 and 6.1.1.4'
C C 0.0033 0.0016 'International Tables Vol C Tables 4.2.6.8 and 6.1.1.4'
F F 0.0171 0.0103 'International Tables Vol C Tables 4.2.6.8 and 6.1.1.4'
P P 0.1023 0.0942 'International Tables Vol C Tables 4.2.6.8 and 6.1.1.4'
Rh Rh -1.1178 0.9187 'International Tables Vol C Tables 4.2.6.8 and 6.1.1.4'
B B 0.0013 0.0007 'International Tables Vol C Tables 4.2.6.8 and 6.1.1.4'

loop_
_geom_angle_atom_site_label_1
_geom_angle_atom_site_label_2
_geom_angle_atom_site_label_3
_geom_angle
_geom_angle_site_symmetry_1
C5 P1 C1 119.95(14) .
C5 P1 B1 110.91(15) .
C1 P1 B1 112.09(15) .
C5 P1 H001 101.5(18) .
C1 P1 H001 101.6(18) .
B1 P1 H001 109.4(18) .
C3 C1 C4 109.8(6) .
C3 C1 C2 109.2(4) .
C4 C1 C2 109.9(6) .
C3 C1 P1 107.2(3) .
C4 C1 P1 113.2(5) .
C2 C1 P1 107.5(3) .
C1 C2 H2A 109.5 .
C1 C2 H2B 109.5 .
H2A C2 H2B 109.5 .
C1 C2 H2C 109.5 .
H2A C2 H2C 109.5 .
H2B C2 H2C 109.5 .
C1 C3 H3A 109.5 .
C1 C3 H3B 109.5 .
H3A C3 H3B 109.5 .
C1 C3 H3C 109.5 .
H3A C3 H3C 109.5 .
H3B C3 H3C 109.5 .
C1 C4 H4A 109.5 .
C1 C4 H4B 109.5 .
H4A C4 H4B 109.5 .
C1 C4 H4C 109.5 .
H4A C4 H4C 109.5 .
H4B C4 H4C 109.5 .
C8 C5 C7 110.1(4) .
C8 C5 C6 108.5(4) .
C7 C5 C6 107.0(4) .
C8 C5 P1 114.6(3) .
C7 C5 P1 106.9(3) .
C6 C5 P1 109.3(3) .
C5 C6 H6A 109.5 .
C5 C6 H6B 109.5 .
H6A C6 H6B 109.5 .
C5 C6 H6C 109.5 .
H6A C6 H6C 109.5 .
H6B C6 H6C 109.5 .
C5 C7 H7A 109.5 .
C5 C7 H7B 109.5 .
H7A C7 H7B 109.5 .
C5 C7 H7C 109.5 .
H7A C7 H7C 109.5 .
H7B C7 H7C 109.5 .
C5 C8 H8A 109.5 .
C5 C8 H8B 109.5 .
H8A C8 H8B 109.5 .
C5 C8 H8C 109.5 .
H8A C8 H8C 109.5 .
H8B C8 H8C 109.5 .
B1 P11 H002 114(3) .
H13A C102 H13B 109.5 .
H13A C102 H13C 109.5 .
H13B C102 H13C 109.5 .
H13D C103 H13E 109.5 .
H13D C103 H13F 109.5 .
H13E C103 H13F 109.5 .
H13G C104 H13H 109.5 .
H13G C104 H13I 109.5 .
H13H C104 H13I 109.5 .
H10A C106 H10B 109.5 .
H10A C106 H10C 109.5 .
H10B C106 H10C 109.5 .
H10D C107 H10E 109.5 .
H10D C107 H10F 109.5 .
H10E C107 H10F 109.5 .
H10G C108 H10H 109.5 .
H10G C108 H10I 109.5 .
H10H C108 H10I 109.5 .
C11 C9 C12 110.5(3) .
C11 C9 C10 109.4(3) .
C12 C9 C10 108.1(3) .
C11 C9 P2 110.2(2) .
C12 C9 P2 111.3(2) .
C10 C9 P2 107.3(2) .
C9 C10 H101 109.5 .
C9 C10 H102 109.5 .
H101 C10 H102 109.5 .
C9 C10 H103 109.5 .
H101 C10 H103 109.5 .
H102 C10 H103 109.5 .
C9 C11 H11A 109.5 .
C9 C11 H11B 109.5 .
H11A C11 H11B 109.5 .
C9 C11 H11C 109.5 .
H11A C11 H11C 109.5 .
H11B C11 H11C 109.5 .
C9 C12 H12A 109.5 .
C9 C12 H12B 109.5 .
H12A C12 H12B 109.5 .
C9 C12 H12C 109.5 .
H12A C12 H12C 109.5 .
H12B C12 H12C 109.5 .
C15 C13 C14 110.1(3) .
C15 C13 C16 109.4(3) .
C14 C13 C16 107.7(3) .
C15 C13 P2 109.5(2) .
C14 C13 P2 114.6(2) .
C16 C13 P2 105.4(2) .
C13 C14 H14A 109.5 .
C13 C14 H14B 109.5 .
H14A C14 H14B 109.5 .
C13 C14 H14C 109.5 .
H14A C14 H14C 109.5 .
H14B C14 H14C 109.5 .
C13 C15 H15A 109.5 .
C13 C15 H15B 109.5 .
H15A C15 H15B 109.5 .
C13 C15 H15C 109.5 .
H15A C15 H15C 109.5 .
H15B C15 H15C 109.5 .
C13 C16 H16A 109.5 .
C13 C16 H16B 109.5 .
H16A C16 H16B 109.5 .
C13 C16 H16C 109.5 .
H16A C16 H16C 109.5 .
H16B C16 H16C 109.5 .
C20 C17 C19 110.8(3) .
C20 C17 C18 107.2(3) .
C19 C17 C18 108.9(4) .
C20 C17 P3 113.1(3) .
C19 C17 P3 110.7(3) .
C18 C17 P3 105.8(2) .
C17 C18 H18A 109.5 .
C17 C18 H18B 109.5 .
H18A C18 H18B 109.5 .
C17 C18 H18C 109.5 .
H18A C18 H18C 109.5 .
H18B C18 H18C 109.5 .
C17 C19 H19A 109.5 .
C17 C19 H19B 109.5 .
H19A C19 H19B 109.5 .
C17 C19 H19C 109.5 .
H19A C19 H19C 109.5 .
H19B C19 H19C 109.5 .
C17 C20 H20A 109.5 .
C17 C20 H20B 109.5 .
H20A C20 H20B 109.5 .
C17 C20 H20C 109.5 .
H20A C20 H20C 109.5 .
H20B C20 H20C 109.5 .
C22 C21 C24 109.1(4) .
C22 C21 C23 109.4(3) .
C24 C21 C23 108.5(3) .
C22 C21 P3 111.0(3) .
C24 C21 P3 107.2(2) .
C23 C21 P3 111.6(3) .
C21 C22 H22A 109.5 .
C21 C22 H22B 109.5 .
H22A C22 H22B 109.5 .
C21 C22 H22C 109.5 .
H22A C22 H22C 109.5 .
H22B C22 H22C 109.5 .
C21 C23 H23A 109.5 .
C21 C23 H23B 109.5 .
H23A C23 H23B 109.5 .
C21 C23 H23C 109.5 .
H23A C23 H23C 109.5 .
H23B C23 H23C 109.5 .
C21 C24 H24A 109.5 .
C21 C24 H24B 109.5 .
H24A C24 H24B 109.5 .
C21 C24 H24C 109.5 .
H24A C24 H24C 109.5 .
H24B C24 H24C 109.5 .
C206 C201 C202 115.7(2) .
C206 C201 B2 120.7(2) .
C202 C201 B2 123.4(2) .
C203 C202 C201 122.0(2) .
C203 C202 H202 119.0 .
C201 C202 H202 119.0 .
C204 C203 C202 120.6(2) .
C204 C203 C207 118.1(2) .
C202 C203 C207 121.3(2) .
C205 C204 C203 118.4(2) .
C205 C204 H204 120.8 .
C203 C204 H204 120.8 .
C204 C205 C206 120.6(2) .
C204 C205 C208 120.8(2) .
C206 C205 C208 118.5(2) .
C205 C206 C201 122.6(2) .
C205 C206 H206 118.7 .
C201 C206 H206 118.7 .
F102 C207 F3 82.4(6) .
F102 C207 F103 108.8(5) .
F3 C207 F103 119.7(6) .
F102 C207 F2 122.4(7) .
F3 C207 F2 106.7(5) .
F103 C207 F2 18.4(7) .
F102 C207 F1 26.2(6) .
F3 C207 F1 106.7(5) .
F103 C207 F1 88.0(6) .
F2 C207 F1 104.9(4) .
F102 C207 F101 105.6(5) .
F3 C207 F101 24.5(6) .
F103 C207 F101 103.8(4) .
F2 C207 F101 87.4(6) .
F1 C207 F101 127.7(5) .
F102 C207 C203 114.8(4) .
F3 C207 C203 114.2(4) .
F103 C207 C203 113.2(4) .
F2 C207 C203 112.2(4) .
F1 C207 C203 111.5(4) .
F101 C207 C203 109.8(4) .
F105 C208 F6 89.5(8) .
F105 C208 F4 20.9(9) .
F6 C208 F4 108.0(5) .
F105 C208 F104 106.8(5) .
F6 C208 F104 19.8(8) .
F4 C208 F104 122.9(7) .
F105 C208 F106 107.4(5) .
F6 C208 F106 120.6(7) .
F4 C208 F106 89.2(8) .
F104 C208 F106 105.1(5) .
F105 C208 F5 120.9(8) .
F6 C208 F5 106.3(5) .
F4 C208 F5 105.0(5) .
F104 C208 F5 88.8(8) .
F106 C208 F5 18.1(8) .
F105 C208 C205 113.0(4) .
F6 C208 C205 112.4(4) .
F4 C208 C205 112.5(4) .
F104 C208 C205 112.2(4) .
F106 C208 C205 111.8(5) .
F5 C208 C205 112.3(4) .
C210 C209 C214 115.4(2) .
C210 C209 B2 120.9(2) .
C214 C209 B2 123.4(2) .
C211 C210 C209 122.5(2) .
C211 C210 H210 118.7 .
C209 C210 H210 118.7 .
C210 C211 C212 120.8(2) .
C210 C211 C215 119.0(2) .
C212 C211 C215 120.2(2) .
C213 C212 C211 117.9(2) .
C213 C212 H212 121.1 .
C211 C212 H212 121.1 .
C212 C213 C214 121.1(2) .
C212 C213 C216 120.4(2) .
C214 C213 C216 118.5(2) .
C213 C214 C209 122.2(2) .
C213 C214 H214 118.9 .
C209 C214 H214 118.9 .
F107 C215 F7 123.1(5) .
F107 C215 F8 63.9(5) .
F7 C215 F8 108.4(4) .
F107 C215 F108 104.7(5) .
F7 C215 F108 39.9(4) .
F8 C215 F108 136.5(5) .
F107 C215 F109 108.0(5) .
F7 C215 F109 63.4(5) .
F8 C215 F109 51.0(5) .
F108 C215 F109 102.5(5) .
F107 C215 F9 37.3(5) .
F7 C215 F9 108.0(4) .
F8 C215 F9 100.8(3) .
F108 C215 F9 74.5(5) .
F109 C215 F9 136.0(5) .
F107 C215 C211 118.1(4) .
F7 C215 C211 116.5(3) .
F8 C215 C211 112.1(3) .
F108 C215 C211 109.9(4) .
F109 C215 C211 112.3(4) .
F9 C215 C211 109.8(3) .
F112 C216 F10 84.7(7) .
F112 C216 F12 121.2(7) .
F10 C216 F12 108.4(4) .
F112 C216 F110 107.4(5) .
F10 C216 F110 121.8(7) .
F12 C216 F110 18.4(7) .
F112 C216 F111 106.9(5) .
F10 C216 F111 24.1(8) .
F12 C216 F111 88.6(7) .
F110 C216 F111 105.0(5) .
F112 C216 F11 22.9(6) .
F10 C216 F11 105.6(4) .
F12 C216 F11 104.8(4) .
F110 C216 F11 88.3(7) .
F111 C216 F11 125.4(7) .
F112 C216 C213 113.4(5) .
F10 C216 C213 113.9(4) .
F12 C216 C213 112.1(4) .
F110 C216 C213 112.2(5) .
F111 C216 C213 111.3(4) .
F11 C216 C213 111.5(3) .
C222 C217 C218 115.7(2) .
C222 C217 B2 121.1(2) .
C218 C217 B2 122.9(2) .
C219 C218 C217 122.2(2) .
C219 C218 H218 118.9 .
C217 C218 H218 118.9 .
C220 C219 C218 120.9(2) .
C220 C219 C223 119.6(2) .
C218 C219 C223 119.5(2) .
C219 C220 C221 118.1(2) .
C219 C220 H220 120.9 .
C221 C220 H220 120.9 .
C220 C221 C222 120.9(2) .
C220 C221 C224 120.0(2) .
C222 C221 C224 119.1(2) .
C221 C222 C217 122.1(2) .
C221 C222 H222 119.0 .
C217 C222 H222 119.0 .
F113 C223 F13 118.9(6) .
F113 C223 F114 108.4(5) .
F13 C223 F114 77.6(7) .
F113 C223 F14 21.4(7) .
F13 C223 F14 107.8(4) .
F114 C223 F14 126.2(6) .
F113 C223 F15 83.2(6) .
F13 C223 F15 107.3(3) .
F114 C223 F15 32.2(7) .
F14 C223 F15 104.2(3) .
F113 C223 F115 105.6(5) .
F13 C223 F115 25.9(6) .
F114 C223 F115 103.0(5) .
F14 C223 F115 88.7(7) .
F15 C223 F115 130.4(6) .
F113 C223 C219 116.5(5) .
F13 C223 C219 115.1(3) .
F114 C223 C219 113.5(4) .
F14 C223 C219 111.6(3) .
F15 C223 C219 110.1(3) .
F115 C223 C219 108.7(4) .
F17 C224 F18 106.3(2) .
F17 C224 F16 105.7(2) .
F18 C224 F16 106.6(2) .
F17 C224 C221 112.6(2) .
F18 C224 C221 112.9(2) .
F16 C224 C221 112.3(2) .
C230 C225 C226 115.3(2) .
C230 C225 B2 120.6(2) .
C226 C225 B2 123.78(19) .
C227 C226 C225 122.1(2) .
C227 C226 H226 118.9 .
C225 C226 H226 118.9 .
C228 C227 C226 120.9(2) .
C228 C227 C231 118.9(2) .
C226 C227 C231 120.2(2) .
C229 C228 C227 118.2(2) .
C229 C228 H228 120.9 .
C227 C228 H228 120.9 .
C228 C229 C230 120.8(2) .
C228 C229 C232 120.4(2) .
C230 C229 C232 118.9(2) .
C229 C230 C225 122.8(2) .
C229 C230 H230 118.6 .
C225 C230 H230 118.6 .
F19 C231 F121 60(2) .
F19 C231 F21 107.3(3) .
F121 C231 F21 132.9(8) .
F19 C231 F119 134.1(8) .
F121 C231 F119 106.4(7) .
F21 C231 F119 47(2) .
F19 C231 F120 50(2) .
F121 C231 F120 105.9(7) .
F21 C231 F120 62(2) .
F119 C231 F120 105.7(7) .
F19 C231 F20 105.3(3) .
F121 C231 F20 49(2) .
F21 C231 F20 105.2(2) .
F119 C231 F20 62(2) .
F120 C231 F20 134.6(8) .
F19 C231 C227 112.6(2) .
F121 C231 C227 113.4(7) .
F21 C231 C227 113.0(2) .
F119 C231 C227 112.8(7) .
F120 C231 C227 112.0(7) .
F20 C231 C227 112.9(2) .
F23 C232 F22 108.7(3) .
F23 C232 F24 106.0(3) .
F22 C232 F24 104.1(2) .
F23 C232 C229 112.9(2) .
F22 C232 C229 112.2(2) .
F24 C232 C229 112.4(2) .
C13 P2 C9 113.16(14) .
C13 P2 Rh01 112.19(9) .
C9 P2 Rh01 111.90(11) .
C13 P2 H02 106.3 .
C9 P2 H02 106.3 .
Rh01 P2 H02 106.3 .
C17 P3 C21 113.92(19) .
C17 P3 Rh01 116.22(11) .
C21 P3 Rh01 109.30(12) .
C17 P3 H03 105.5 .
C21 P3 H03 105.5 .
Rh01 P3 H03 105.5 .
B1 Rh01 P3 132.34(9) .
B1 Rh01 P2 134.88(9) .
P3 Rh01 P2 91.12(3) .
B1 Rh01 H2 32.3(10) .
P3 Rh01 H2 164.6(10) .
P2 Rh01 H2 104.0(10) .
B1 Rh01 H1 34.8(10) .
P3 Rh01 H1 99.9(10) .
P2 Rh01 H1 168.9(10) .
H2 Rh01 H1 65.1(14) .
P1 B1 P11 26.76(8) .
P1 B1 Rh01 143.69(19) .
P11 B1 Rh01 122.3(2) .
P1 B1 H2 110.6(16) .
P11 B1 H2 85.5(16) .
Rh01 B1 H2 60.0(16) .
P1 B1 H3 100.6(18) .
P11 B1 H3 120.6(18) .
Rh01 B1 H3 115.4(18) .
H2 B1 H3 113(2) .
P1 B1 H1 103.7(15) .
P11 B1 H1 107.1(15) .
Rh01 B1 H1 58.6(15) .
H2 B1 H1 114(2) .
H3 B1 H1 114(2) .
C209 B2 C225 103.02(18) .
C209 B2 C217 111.97(18) .
C225 B2 C217 112.54(18) .
C209 B2 C201 110.37(18) .
C225 B2 C201 114.33(18) .
C217 B2 C201 104.82(17) .
C003 C002 C001 121.1(5) 2_655
C003 C002 H020 119.5 2_655
C001 C002 H020 119.5 .
C002 C001 C003 118.9(4) .
C002 C001 H010 120.5 .
C003 C001 H010 120.5 .
C002 C003 C001 120.0(5) 2_655
C002 C003 H030 120.0 2_655
C001 C003 H030 120.0 .

loop_
_geom_bond_atom_site_label_1
_geom_bond_atom_site_label_2
_geom_bond_distance
_geom_bond_site_symmetry_2
P1 C5 1.817(3) .
P1 C1 1.847(3) .
P1 B1 1.946(3) .
P1 H001 1.32(4) .
C1 C3 1.490(6) .
C1 C4 1.538(7) .
C1 C2 1.590(6) .
C2 H2A 0.9800 .
C2 H2B 0.9800 .
C2 H2C 0.9800 .
C3 H3A 0.9800 .
C3 H3B 0.9800 .
C3 H3C 0.9800 .
C4 H4A 0.9800 .
C4 H4B 0.9800 .
C4 H4C 0.9800 .
C5 C8 1.506(6) .
C5 C7 1.540(6) .
C5 C6 1.578(6) .
C6 H6A 0.9800 .
C6 H6B 0.9800 .
C6 H6C 0.9800 .
C7 H7A 0.9800 .
C7 H7B 0.9800 .
C7 H7C 0.9800 .
C8 H8A 0.9800 .
C8 H8B 0.9800 .
C8 H8C 0.9800 .
P11 B1 2.030(4) .
P11 H002 1.43(9) .
C102 H13A 0.9800 .
C102 H13B 0.9800 .
C102 H13C 0.9800 .
C103 H13D 0.9800 .
C103 H13E 0.9800 .
C103 H13F 0.9800 .
C104 H13G 0.9800 .
C104 H13H 0.9800 .
C104 H13I 0.9800 .
C106 H10A 0.9800 .
C106 H10B 0.9800 .
C106 H10C 0.9800 .
C107 H10D 0.9800 .
C107 H10E 0.9800 .
C107 H10F 0.9800 .
C108 H10G 0.9800 .
C108 H10H 0.9800 .
C108 H10I 0.9800 .
C9 C11 1.531(4) .
C9 C12 1.534(5) .
C9 C10 1.536(5) .
C9 P2 1.885(3) .
C10 H101 0.9800 .
C10 H102 0.9800 .
C10 H103 0.9800 .
C11 H11A 0.9800 .
C11 H11B 0.9800 .
C11 H11C 0.9800 .
C12 H12A 0.9800 .
C12 H12B 0.9800 .
C12 H12C 0.9800 .
C13 C15 1.523(5) .
C13 C14 1.531(4) .
C13 C16 1.539(5) .
C13 P2 1.876(3) .
C14 H14A 0.9800 .
C14 H14B 0.9800 .
C14 H14C 0.9800 .
C15 H15A 0.9800 .
C15 H15B 0.9800 .
C15 H15C 0.9800 .
C16 H16A 0.9800 .
C16 H16B 0.9800 .
C16 H16C 0.9800 .
C17 C20 1.530(4) .
C17 C19 1.536(5) .
C17 C18 1.537(6) .
C17 P3 1.871(4) .
C18 H18A 0.9800 .
C18 H18B 0.9800 .
C18 H18C 0.9800 .
C19 H19A 0.9800 .
C19 H19B 0.9800 .
C19 H19C 0.9800 .
C20 H20A 0.9800 .
C20 H20B 0.9800 .
C20 H20C 0.9800 .
C21 C22 1.532(4) .
C21 C24 1.533(6) .
C21 C23 1.541(5) .
C21 P3 1.887(4) .
C22 H22A 0.9800 .
C22 H22B 0.9800 .
C22 H22C 0.9800 .
C23 H23A 0.9800 .
C23 H23B 0.9800 .
C23 H23C 0.9800 .
C24 H24A 0.9800 .
C24 H24B 0.9800 .
C24 H24C 0.9800 .
C201 C206 1.398(3) .
C201 C202 1.401(3) .
C201 B2 1.646(3) .
C202 C203 1.398(3) .
C202 H202 0.9500 .
C203 C204 1.389(4) .
C203 C207 1.497(4) .
C204 C205 1.380(4) .
C204 H204 0.9500 .
C205 C206 1.392(3) .
C205 C208 1.502(4) .
C206 H206 0.9500 .
C207 F102 1.296(5) .
C207 F3 1.303(5) .
C207 F103 1.316(5) .
C207 F2 1.328(5) .
C207 F1 1.332(5) .
C207 F101 1.352(5) .
C208 F105 1.316(5) .
C208 F6 1.318(5) .
C208 F4 1.327(5) .
C208 F104 1.330(6) .
C208 F106 1.332(6) .
C208 F5 1.335(5) .
C209 C210 1.401(3) .
C209 C214 1.402(3) .
C209 B2 1.639(3) .
C210 C211 1.386(3) .
C210 H210 0.9500 .
C211 C212 1.391(4) .
C211 C215 1.494(4) .
C212 C213 1.382(4) .
C212 H212 0.9500 .
C213 C214 1.391(3) .
C213 C216 1.505(4) .
C214 H214 0.9500 .
C215 F107 1.260(5) .
C215 F7 1.273(4) .
C215 F8 1.321(4) .
C215 F108 1.340(6) .
C215 F109 1.342(6) .
C215 F9 1.348(5) .
C216 F112 1.309(6) .
C216 F10 1.318(5) .
C216 F12 1.325(5) .
C216 F110 1.334(6) .
C216 F111 1.346(6) .
C216 F11 1.351(5) .
C217 C222 1.402(3) .
C217 C218 1.403(3) .
C217 B2 1.642(3) .
C218 C219 1.393(3) .
C218 H218 0.9500 .
C219 C220 1.383(3) .
C219 C223 1.494(4) .
C220 C221 1.387(3) .
C220 H220 0.9500 .
C221 C222 1.394(3) .
C221 C224 1.493(4) .
C222 H222 0.9500 .
C223 F113 1.293(6) .
C223 F13 1.294(4) .
C223 F114 1.325(6) .
C223 F14 1.335(4) .
C223 F15 1.354(4) .
C223 F115 1.367(6) .
C224 F17 1.338(3) .
C224 F18 1.339(3) .
C224 F16 1.345(3) .
C225 C230 1.401(3) .
C225 C226 1.405(3) .
C225 B2 1.640(3) .
C226 C227 1.396(3) .
C226 H226 0.9500 .
C227 C228 1.389(3) .
C227 C231 1.493(4) .
C228 C229 1.380(3) .
C228 H228 0.9500 .
C229 C230 1.390(3) .
C229 C232 1.503(4) .
C230 H230 0.9500 .
C231 F19 1.316(4) .
C231 F121 1.317(7) .
C231 F21 1.322(3) .
C231 F119 1.323(7) .
C231 F120 1.329(7) .
C231 F20 1.336(3) .
C232 F23 1.329(3) .
C232 F22 1.338(4) .
C232 F24 1.340(4) .
P2 Rh01 2.2155(7) .
P2 H02 1.0000 .
P3 Rh01 2.2035(7) .
P3 H03 1.2970 .
Rh01 B1 2.188(3) .
Rh01 H2 1.90(3) .
Rh01 H1 1.87(3) .
B1 H2 1.17(3) .
B1 H3 1.10(4) .
B1 H1 1.25(3) .
C002 C003 1.345(7) 2_655
C002 C001 1.364(7) .
C002 H020 0.9500 .
C001 C003 1.383(7) .
C001 H010 0.9500 .
C003 C002 1.345(7) 2_655
C003 H030 0.9500 .

loop_
_geom_torsion_atom_site_label_1
_geom_torsion_atom_site_label_2
_geom_torsion_atom_site_label_3
_geom_torsion_atom_site_label_4
_geom_torsion
_geom_torsion_site_symmetry_1
_geom_torsion_site_symmetry_4
C5 P1 C1 C3 157.3(3) . .
B1 P1 C1 C3 -70.0(3) . .
C5 P1 C1 C4 36.1(7) . .
B1 P1 C1 C4 168.8(6) . .
C5 P1 C1 C2 -85.5(3) . .
B1 P1 C1 C2 47.2(3) . .
C1 P1 C5 C8 -58.6(4) . .
B1 P1 C5 C8 168.2(4) . .
C1 P1 C5 C7 179.0(3) . .
B1 P1 C5 C7 45.8(3) . .
C1 P1 C5 C6 63.5(3) . .
B1 P1 C5 C6 -69.7(3) . .
C206 C201 C202 C203 -1.8(3) . .
B2 C201 C202 C203 -177.0(2) . .
C201 C202 C203 C204 0.6(4) . .
C201 C202 C203 C207 -177.7(2) . .
C202 C203 C204 C205 0.9(4) . .
C207 C203 C204 C205 179.3(2) . .
C203 C204 C205 C206 -1.2(4) . .
C203 C204 C205 C208 -179.2(2) . .
C204 C205 C206 C201 0.0(4) . .
C208 C205 C206 C201 178.0(2) . .
C202 C201 C206 C205 1.5(3) . .
B2 C201 C206 C205 176.9(2) . .
C204 C203 C207 F102 -169.9(9) . .
C202 C203 C207 F102 8.5(10) . .
C204 C203 C207 F3 -77.2(9) . .
C202 C203 C207 F3 101.2(9) . .
C204 C203 C207 F103 64.4(8) . .
C202 C203 C207 F103 -117.3(8) . .
C204 C203 C207 F2 44.4(7) . .
C202 C203 C207 F2 -137.2(6) . .
C204 C203 C207 F1 161.8(7) . .
C202 C203 C207 F1 -19.9(7) . .
C204 C203 C207 F101 -51.1(7) . .
C202 C203 C207 F101 127.3(7) . .
C204 C205 C208 F105 2.8(12) . .
C206 C205 C208 F105 -175.3(12) . .
C204 C205 C208 F6 102.2(10) . .
C206 C205 C208 F6 -75.9(10) . .
C204 C205 C208 F4 -19.9(10) . .
C206 C205 C208 F4 162.0(9) . .
C204 C205 C208 F104 123.6(11) . .
C206 C205 C208 F104 -54.4(11) . .
C204 C205 C208 F106 -118.5(11) . .
C206 C205 C208 F106 63.4(11) . .
C204 C205 C208 F5 -138.1(8) . .
C206 C205 C208 F5 43.9(9) . .
C214 C209 C210 C211 2.2(3) . .
B2 C209 C210 C211 176.6(2) . .
C209 C210 C211 C212 -1.5(4) . .
C209 C210 C211 C215 178.8(2) . .
C210 C211 C212 C213 -0.5(4) . .
C215 C211 C212 C213 179.2(2) . .
C211 C212 C213 C214 1.8(4) . .
C211 C212 C213 C216 -177.5(2) . .
C212 C213 C214 C209 -1.1(4) . .
C216 C213 C214 C209 178.3(2) . .
C210 C209 C214 C213 -0.9(3) . .
B2 C209 C214 C213 -175.2(2) . .
C210 C211 C215 F107 -177.1(7) . .
C212 C211 C215 F107 3.2(8) . .
C210 C211 C215 F7 -14.0(6) . .
C212 C211 C215 F7 166.2(5) . .
C210 C211 C215 F8 111.7(4) . .
C212 C211 C215 F8 -68.0(4) . .
C210 C211 C215 F108 -57.1(7) . .
C212 C211 C215 F108 123.2(6) . .
C210 C211 C215 F109 56.3(7) . .
C212 C211 C215 F109 -123.4(7) . .
C210 C211 C215 F9 -137.1(4) . .
C212 C211 C215 F9 43.1(5) . .
C212 C213 C216 F112 -107.6(11) . .
C214 C213 C216 F112 73.1(11) . .
C212 C213 C216 F10 -12.9(8) . .
C214 C213 C216 F10 167.8(7) . .
C212 C213 C216 F12 110.6(8) . .
C214 C213 C216 F12 -68.7(8) . .
C212 C213 C216 F110 130.4(9) . .
C214 C213 C216 F110 -48.9(10) . .
C212 C213 C216 F111 13.1(12) . .
C214 C213 C216 F111 -166.2(12) . .
C212 C213 C216 F11 -132.3(8) . .
C214 C213 C216 F11 48.4(8) . .
C222 C217 C218 C219 0.8(3) . .
B2 C217 C218 C219 175.2(2) . .
C217 C218 C219 C220 -1.4(4) . .
C217 C218 C219 C223 179.4(2) . .
C218 C219 C220 C221 0.5(3) . .
C223 C219 C220 C221 179.8(2) . .
C219 C220 C221 C222 0.8(3) . .
C219 C220 C221 C224 180.0(2) . .
C220 C221 C222 C217 -1.3(3) . .
C224 C221 C222 C217 179.5(2) . .
C218 C217 C222 C221 0.5(3) . .
B2 C217 C222 C221 -174.0(2) . .
C220 C219 C223 F113 5.7(10) . .
C218 C219 C223 F113 -175.1(10) . .
C220 C219 C223 F13 151.8(6) . .
C218 C219 C223 F13 -28.9(6) . .
C220 C219 C223 F114 -121.3(11) . .
C218 C219 C223 F114 57.9(11) . .
C220 C219 C223 F14 28.6(6) . .
C218 C219 C223 F14 -152.2(5) . .
C220 C219 C223 F15 -86.7(6) . .
C218 C219 C223 F15 92.6(5) . .
C220 C219 C223 F115 124.8(10) . .
C218 C219 C223 F115 -56.0(10) . .
C220 C221 C224 F17 -104.9(3) . .
C222 C221 C224 F17 74.3(3) . .
C220 C221 C224 F18 15.5(3) . .
C222 C221 C224 F18 -165.3(2) . .
C220 C221 C224 F16 136.0(2) . .
C222 C221 C224 F16 -44.8(3) . .
C230 C225 C226 C227 -0.6(3) . .
B2 C225 C226 C227 -173.4(2) . .
C225 C226 C227 C228 0.0(4) . .
C225 C226 C227 C231 -177.7(2) . .
C226 C227 C228 C229 0.4(4) . .
C231 C227 C228 C229 178.1(2) . .
C227 C228 C229 C230 -0.1(4) . .
C227 C228 C229 C232 179.5(2) . .
C228 C229 C230 C225 -0.5(4) . .
C232 C229 C230 C225 179.8(2) . .
C226 C225 C230 C229 0.9(3) . .
B2 C225 C230 C229 173.9(2) . .
C228 C227 C231 F19 -91.7(3) . .
C226 C227 C231 F19 86.0(3) . .
C228 C227 C231 F121 -26(2) . .
C226 C227 C231 F121 152(2) . .
C228 C227 C231 F21 146.5(3) . .
C226 C227 C231 F21 -35.8(4) . .
C228 C227 C231 F119 95(2) . .
C226 C227 C231 F119 -87(2) . .
C228 C227 C231 F120 -146(2) . .
C226 C227 C231 F120 32(2) . .
C228 C227 C231 F20 27.3(4) . .
C226 C227 C231 F20 -155.0(3) . .
C228 C229 C232 F23 8.9(4) . .
C230 C229 C232 F23 -171.4(3) . .
C228 C229 C232 F22 -114.3(3) . .
C230 C229 C232 F22 65.4(3) . .
C228 C229 C232 F24 128.8(3) . .
C230 C229 C232 F24 -51.5(3) . .
C15 C13 P2 C9 -84.3(2) . .
C14 C13 P2 C9 40.0(3) . .
C16 C13 P2 C9 158.1(2) . .
C15 C13 P2 Rh01 43.5(2) . .
C14 C13 P2 Rh01 167.8(2) . .
C16 C13 P2 Rh01 -74.1(2) . .
C11 C9 P2 C13 52.1(3) . .
C12 C9 P2 C13 -70.7(3) . .
C10 C9 P2 C13 171.2(2) . .
C11 C9 P2 Rh01 -75.8(3) . .
C12 C9 P2 Rh01 161.3(2) . .
C10 C9 P2 Rh01 43.3(3) . .
C20 C17 P3 C21 45.0(3) . .
C19 C17 P3 C21 -80.1(3) . .
C18 C17 P3 C21 162.1(2) . .
C20 C17 P3 Rh01 173.4(2) . .
C19 C17 P3 Rh01 48.4(4) . .
C18 C17 P3 Rh01 -69.5(2) . .
C22 C21 P3 C17 53.7(3) . .
C24 C21 P3 C17 172.8(2) . .
C23 C21 P3 C17 -68.5(3) . .
C22 C21 P3 Rh01 -78.1(3) . .
C24 C21 P3 Rh01 41.0(2) . .
C23 C21 P3 Rh01 159.6(3) . .
C17 P3 Rh01 B1 -102.97(19) . .
C21 P3 Rh01 B1 27.68(17) . .
C17 P3 Rh01 P2 90.48(15) . .
C21 P3 Rh01 P2 -138.87(11) . .
C13 P2 Rh01 B1 -70.45(17) . .
C9 P2 Rh01 B1 58.00(17) . .
C13 P2 Rh01 P3 95.52(11) . .
C9 P2 Rh01 P3 -136.04(11) . .
C5 P1 B1 P11 73.01(19) . .
C1 P1 B1 P11 -64.02(19) . .
C5 P1 B1 Rh01 118.8(3) . .
C1 P1 B1 Rh01 -18.2(4) . .
P3 Rh01 B1 P1 94.1(3) . .
P2 Rh01 B1 P1 -105.1(3) . .
P3 Rh01 B1 P11 116.53(18) . .
P2 Rh01 B1 P11 -82.6(2) . .
C210 C209 B2 C225 -84.3(2) . .
C214 C209 B2 C225 89.7(2) . .
C210 C209 B2 C217 154.6(2) . .
C214 C209 B2 C217 -31.4(3) . .
C210 C209 B2 C201 38.2(3) . .
C214 C209 B2 C201 -147.8(2) . .
C230 C225 B2 C209 -80.6(2) . .
C226 C225 B2 C209 91.8(2) . .
C230 C225 B2 C217 40.2(3) . .
C226 C225 B2 C217 -147.4(2) . .
C230 C225 B2 C201 159.6(2) . .
C226 C225 B2 C201 -27.9(3) . .
C222 C217 B2 C209 -42.3(3) . .
C218 C217 B2 C209 143.7(2) . .
C222 C217 B2 C225 -157.75(19) . .
C218 C217 B2 C225 28.2(3) . .
C222 C217 B2 C201 77.4(2) . .
C218 C217 B2 C201 -96.6(2) . .
C206 C201 B2 C209 33.9(3) . .
C202 C201 B2 C209 -151.1(2) . .
C206 C201 B2 C225 149.5(2) . .
C202 C201 B2 C225 -35.5(3) . .
C206 C201 B2 C217 -86.8(2) . .
C202 C201 B2 C217 88.2(2) . .
C003 C002 C001 C003 0.2(7) 2_655 .
C002 C001 C003 C002 -0.2(7) . 2_655
